data_7128957
loop_
_publ_author_name
'Yan, Yong'
'Henfling, Stefan'
'Zhang, Ning-Ning'
'Krautscheid, Harald'

_publ_section_title
;
 Semiconductive coordination polymers with continuous \p-\p interactions
 and defined crystal structures.
;
_journal_issue 80
_journal_name_full 'Chemical communications (Cambridge, England)'
_journal_page_first 10407
_journal_page_last 10410
_journal_paper_doi 10.1039/d1cc03333f
_journal_volume 57
_journal_year 2021
_chemical_formula_moiety 'C2H8N 1+, C14H5N2O6 1-'
_chemical_formula_sum 'C16 H13 N3 O6'
_chemical_formula_weight 343.30
_space_group_crystal_system triclinic
_space_group_IT_number 2
_space_group_name_Hall '-P 1'
_space_group_name_H-M_alt 'P -1'
_atom_sites_solution_hydrogens mixed
_atom_sites_solution_primary direct
_atom_sites_solution_secondary difmap
_audit_creation_method SHELXL-2014/7
_audit_update_record
;
2021-06-16 deposited with the CCDC.	2021-09-07 downloaded from the CCDC.
;
_cell_angle_alpha 71.835(8)
_cell_angle_beta 78.233(9)
_cell_angle_gamma 71.616(8)
_cell_formula_units_Z 2
_cell_length_a 6.6813(7)
_cell_length_b 9.1526(9)
_cell_length_c 12.8079(13)
_cell_measurement_reflns_used 5681
_cell_measurement_temperature 180(2)
_cell_measurement_theta_max 71.03
_cell_measurement_theta_min 5.29
_cell_volume 701.34(13)
_computing_cell_refinement 'STOE X-AREA'
_computing_data_collection 'STOE X-AREA'
_computing_data_reduction 'STOE X-AREA'
_computing_structure_refinement 'SHELXL-2014/7 (Sheldrick, 2014)'
_computing_structure_solution SHELXS
_diffrn_ambient_temperature 180(2)
_diffrn_measured_fraction_theta_full 0.995
_diffrn_measured_fraction_theta_max 0.995
_diffrn_measurement_device_type 'STOE STADIVARI'
_diffrn_measurement_method 'rotation method, \w scans'
_diffrn_radiation_type CuK\a
_diffrn_radiation_wavelength 1.54186
_diffrn_reflns_av_R_equivalents 0.0563
_diffrn_reflns_av_unetI/netI 0.0546
_diffrn_reflns_Laue_measured_fraction_full 0.995
_diffrn_reflns_Laue_measured_fraction_max 0.995
_diffrn_reflns_limit_h_max 8
_diffrn_reflns_limit_h_min -8
_diffrn_reflns_limit_k_max 10
_diffrn_reflns_limit_k_min -10
_diffrn_reflns_limit_l_max 15
_diffrn_reflns_limit_l_min -15
_diffrn_reflns_number 20194
_diffrn_reflns_point_group_measured_fraction_full 0.995
_diffrn_reflns_point_group_measured_fraction_max 0.995
_diffrn_reflns_theta_full 67.686
_diffrn_reflns_theta_max 67.983
_diffrn_reflns_theta_min 5.284
_diffrn_source 'GeniX 3D HF Cu'
_exptl_absorpt_coefficient_mu 1.081
_exptl_absorpt_correction_T_max 0.958
_exptl_absorpt_correction_T_min 0.937
_exptl_absorpt_correction_type multi-scan
_exptl_absorpt_process_details
;
STOE LANA, absorption correction by scaling of reflection intensities.
J. Koziskova, F. Hahn, J. Richter, J. Kozisek, "Comparison of different
absorption corrections on the model structure of tetrakis(\m~2~-acetato)-
diaqua-di-copper(II)", Acta Chimica Slovaca, vol. 9, no. 2, 2016, pp. 136 - 140.
Afterwards a spherical absorption correction was performed within STOE LANA.
;
_exptl_crystal_colour brown
_exptl_crystal_density_diffrn 1.626
_exptl_crystal_density_method 'not measured'
_exptl_crystal_description plate
_exptl_crystal_F_000 356
_exptl_crystal_size_max 0.100
_exptl_crystal_size_mid 0.050
_exptl_crystal_size_min 0.040
_refine_diff_density_max 0.255
_refine_diff_density_min -0.310
_refine_diff_density_rms 0.056
_refine_ls_extinction_method none
_refine_ls_goodness_of_fit_ref 1.021
_refine_ls_hydrogen_treatment mixed
_refine_ls_matrix_type full
_refine_ls_number_parameters 233
_refine_ls_number_reflns 4632
_refine_ls_number_restraints 0
_refine_ls_restrained_S_all 1.021
_refine_ls_R_factor_all 0.0870
_refine_ls_R_factor_gt 0.0600
_refine_ls_shift/su_max 0.000
_refine_ls_shift/su_mean 0.000
_refine_ls_structure_factor_coef Fsqd
_refine_ls_weighting_details 'w=1/[\s^2^(Fo^2^)+(0.0787P)^2^+0.0872P] where P=(Fo^2^+2Fc^2^)/3'
_refine_ls_weighting_scheme calc
_refine_ls_wR_factor_gt 0.1456
_refine_ls_wR_factor_ref 0.1575
_reflns_Friedel_coverage 0.000
_reflns_number_gt 3092
_reflns_number_total 4632
_reflns_threshold_expression 'I > 2\s(I)'
_cod_data_source_file d1cc03333f2.cif
_cod_data_source_block l-hk
_cod_depositor_comments 'Adding full bibliography for 7128957--7128960.cif.'
_cod_database_code 7128957
_shelx_shelxl_version_number 2014/7
_shelx_space_group_comment
;
The symmetry employed for this shelxl refinement is uniquely defined
by the following loop, which should always be used as a source of
symmetry information in preference to the above space-group names.
They are only intended as comments.
;
_shelx_estimated_absorpt_t_min 0.900
_shelx_estimated_absorpt_t_max 0.958

loop_
_space_group_symop_operation_xyz
'x, y, z'
'-x, -y, -z'

loop_
_atom_site_label
_atom_site_type_symbol
_atom_site_fract_x
_atom_site_fract_y
_atom_site_fract_z
_atom_site_U_iso_or_equiv
_atom_site_adp_type
_atom_site_occupancy
_atom_site_site_symmetry_order
_atom_site_calc_flag
_atom_site_refinement_flags_posn
_atom_site_refinement_flags_adp
_atom_site_refinement_flags_occupancy
_atom_site_disorder_assembly
_atom_site_disorder_group
O1 O 0.9314(4) 0.2632(3) 0.7281(2) 0.0394(7) Uani 1 1 d . . . . .
O2 O 0.8237(4) 0.0229(3) 0.8836(2) 0.0393(7) Uani 1 1 d . . . . .
O3 O 0.8853(5) -0.2474(3) 0.8325(2) 0.0482(8) Uani 1 1 d . . . . .
N1 N 0.8898(5) 0.0123(3) 0.7773(2) 0.0331(7) Uani 1 1 d . . . . .
C1 C 0.9085(6) -0.1334(4) 0.7571(3) 0.0348(8) Uani 1 1 d . . . . .
C2 C 0.9360(6) 0.1458(4) 0.7004(3) 0.0335(8) Uani 1 1 d . . . . .
C3 C 0.9787(5) 0.1399(4) 0.5835(3) 0.0291(8) Uani 1 1 d . . . . .
C4 C 1.0040(6) 0.2732(4) 0.5003(3) 0.0331(8) Uani 1 1 d . . . . .
H4 H 0.9980 0.3675 0.5185 0.040 Uiso 1 1 calc R U . . .
C5 C 1.0387(6) 0.2712(4) 0.3887(3) 0.0325(8) Uani 1 1 d . . . . .
H5A H 1.0562 0.3641 0.3324 0.039 Uiso 1 1 calc R U . . .
C6 C 1.0473(6) 0.1368(4) 0.3607(3) 0.0318(8) Uani 1 1 d . . . . .
C7 C 1.0174(5) -0.0011(4) 0.4441(3) 0.0288(8) Uani 1 1 d . . . . .
O4 O 0.4227(4) 0.4280(3) 0.8444(2) 0.0432(7) Uani 1 1 d . . . . .
O5 O 0.4207(5) 0.1314(3) 0.8655(2) 0.0433(7) Uani 1 1 d . . . . .
H5 H 0.576(9) 0.084(6) 0.881(4) 0.086(17) Uiso 1 1 d . . . . .
O6 O 0.4408(4) 0.0436(3) 0.6835(2) 0.0404(7) Uani 1 1 d . . . . .
N2 N 0.4386(5) 0.2370(3) 0.7618(2) 0.0346(7) Uani 1 1 d . . . . .
C8 C 0.4478(6) 0.1790(4) 0.6713(3) 0.0347(9) Uani 1 1 d . . . . .
C9 C 0.4412(6) 0.3899(4) 0.7593(3) 0.0339(8) Uani 1 1 d . . . . .
C10 C 0.4688(5) 0.4990(4) 0.6483(3) 0.0326(8) Uani 1 1 d . . . . .
C11 C 0.4845(6) 0.4479(4) 0.5530(3) 0.0317(8) Uani 1 1 d . . . . .
C12 C 0.4801(6) 0.6514(4) 0.6376(3) 0.0347(9) Uani 1 1 d . . . . .
H12 H 0.4693 0.6856 0.7019 0.042 Uiso 1 1 calc R U . . .
C13 C 0.5072(6) 0.7550(4) 0.5334(3) 0.0339(9) Uani 1 1 d . . . . .
H13 H 0.5130 0.8597 0.5275 0.041 Uiso 1 1 calc R U . . .
C14 C 0.5258(6) 0.7086(4) 0.4388(3) 0.0316(8) Uani 1 1 d . . . . .
N3 N 0.8852(5) 0.2340(3) 0.9819(3) 0.0384(8) Uani 1 1 d . . . . .
H3A H 1.0039 0.1826 1.0167 0.046 Uiso 1 1 calc R U . . .
H3B H 0.8906 0.1861 0.9285 0.046 Uiso 1 1 calc R U . . .
C15 C 0.6952(7) 0.2169(5) 1.0632(3) 0.0467(10) Uani 1 1 d . . . . .
H15A H 0.5680 0.2603 1.0246 0.070 Uiso 1 1 calc R U . . .
H15B H 0.6820 0.2756 1.1177 0.070 Uiso 1 1 calc R U . . .
H15C H 0.7102 0.1037 1.1011 0.070 Uiso 1 1 calc R U . . .
C16 C 0.8844(7) 0.4012(4) 0.9298(3) 0.0420(10) Uani 1 1 d . . . . .
H16A H 1.0204 0.4059 0.8842 0.063 Uiso 1 1 calc R U . . .
H16B H 0.8635 0.4564 0.9872 0.063 Uiso 1 1 calc R U . . .
H16C H 0.7688 0.4531 0.8830 0.063 Uiso 1 1 calc R U . . .

loop_
_atom_site_aniso_label
_atom_site_aniso_U_11
_atom_site_aniso_U_22
_atom_site_aniso_U_33
_atom_site_aniso_U_23
_atom_site_aniso_U_13
_atom_site_aniso_U_12
O1 0.0464(16) 0.0329(14) 0.0462(16) -0.0194(12) -0.0072(13) -0.0110(12)
O2 0.0523(17) 0.0370(14) 0.0322(14) -0.0135(12) -0.0052(12) -0.0127(13)
O3 0.078(2) 0.0335(15) 0.0347(15) -0.0054(12) -0.0081(15) -0.0203(14)
N1 0.0380(17) 0.0301(16) 0.0326(17) -0.0096(13) -0.0058(14) -0.0088(13)
C1 0.036(2) 0.0308(19) 0.038(2) -0.0084(17) -0.0066(17) -0.0097(16)
C2 0.030(2) 0.032(2) 0.041(2) -0.0105(17) -0.0079(17) -0.0078(16)
C3 0.0255(18) 0.0297(18) 0.038(2) -0.0141(16) -0.0049(15) -0.0095(15)
C4 0.0322(19) 0.0290(19) 0.043(2) -0.0134(16) -0.0042(16) -0.0119(16)
C5 0.0287(19) 0.0264(18) 0.042(2) -0.0071(16) -0.0059(16) -0.0071(15)
C6 0.0269(19) 0.0314(19) 0.038(2) -0.0113(16) -0.0080(16) -0.0054(15)
C7 0.0280(18) 0.0275(18) 0.0331(18) -0.0077(15) -0.0060(16) -0.0092(15)
O4 0.0525(17) 0.0442(16) 0.0379(15) -0.0137(13) -0.0023(13) -0.0190(14)
O5 0.0530(18) 0.0406(16) 0.0368(16) -0.0027(12) -0.0047(13) -0.0212(14)
O6 0.0479(16) 0.0268(14) 0.0497(16) -0.0060(12) -0.0098(13) -0.0160(12)
N2 0.0388(17) 0.0314(16) 0.0349(17) -0.0065(14) -0.0035(15) -0.0140(14)
C8 0.0265(19) 0.032(2) 0.046(2) -0.0094(17) -0.0069(17) -0.0079(16)
C9 0.0257(19) 0.0329(19) 0.044(2) -0.0111(17) -0.0046(17) -0.0074(16)
C10 0.028(2) 0.0326(19) 0.038(2) -0.0107(17) -0.0027(16) -0.0083(16)
C11 0.0265(18) 0.033(2) 0.041(2) -0.0126(15) -0.0044(16) -0.0130(15)
C12 0.035(2) 0.0313(19) 0.040(2) -0.0124(17) -0.0064(17) -0.0077(16)
C13 0.036(2) 0.0265(18) 0.044(2) -0.0100(17) -0.0112(18) -0.0105(16)
C14 0.0268(19) 0.0284(19) 0.042(2) -0.0078(16) -0.0056(16) -0.0116(15)
N3 0.052(2) 0.0329(17) 0.0353(17) -0.0110(13) -0.0107(15) -0.0133(15)
C15 0.059(3) 0.044(2) 0.043(2) -0.0126(19) -0.001(2) -0.024(2)
C16 0.050(2) 0.035(2) 0.047(2) -0.0095(18) -0.009(2) -0.0181(19)

loop_
_atom_type_symbol
_atom_type_description
_atom_type_scat_dispersion_real
_atom_type_scat_dispersion_imag
_atom_type_scat_source
C C 0.0181 0.0091 'International Tables Vol C Tables 4.2.6.8 and 6.1.1.4'
H H 0.0000 0.0000 'International Tables Vol C Tables 4.2.6.8 and 6.1.1.4'
N N 0.0311 0.0180 'International Tables Vol C Tables 4.2.6.8 and 6.1.1.4'
O O 0.0492 0.0322 'International Tables Vol C Tables 4.2.6.8 and 6.1.1.4'

loop_
_geom_angle_atom_site_label_1
_geom_angle_atom_site_label_2
_geom_angle_atom_site_label_3
_geom_angle
_geom_angle_site_symmetry_1
_geom_angle_site_symmetry_3
_geom_angle_publ_flag
O2 N1 C2 116.9(3) . . ?
O2 N1 C1 116.8(3) . . ?
C2 N1 C1 126.3(3) . . ?
O3 C1 N1 120.7(3) . . ?
O3 C1 C6 123.1(3) . 2_756 ?
N1 C1 C6 116.2(3) . 2_756 ?
O1 C2 N1 121.3(3) . . ?
O1 C2 C3 122.7(3) . . ?
N1 C2 C3 115.9(3) . . ?
C4 C3 C7 119.4(3) . 2_756 ?
C4 C3 C2 120.1(3) . . ?
C7 C3 C2 120.5(3) 2_756 . ?
C3 C4 C5 120.9(3) . . ?
C3 C4 H4 119.6 . . ?
C5 C4 H4 119.6 . . ?
C6 C5 C4 120.5(3) . . ?
C6 C5 H5A 119.8 . . ?
C4 C5 H5A 119.8 . . ?
C5 C6 C7 120.1(3) . . ?
C5 C6 C1 120.3(3) . 2_756 ?
C7 C6 C1 119.6(3) . 2_756 ?
C7 C7 C3 119.8(4) 2_756 2_756 ?
C7 C7 C6 119.4(4) 2_756 . ?
C3 C7 C6 120.8(3) 2_756 . ?
N2 O5 H5 102(3) . . ?
O5 N2 C9 116.4(3) . . ?
O5 N2 C8 116.3(3) . . ?
C9 N2 C8 127.3(3) . . ?
O6 C8 N2 121.6(3) . . ?
O6 C8 C14 122.8(3) . 2_666 ?
N2 C8 C14 115.5(3) . 2_666 ?
O4 C9 N2 121.0(3) . . ?
O4 C9 C10 123.1(3) . . ?
N2 C9 C10 115.9(3) . . ?
C12 C10 C11 119.9(3) . . ?
C12 C10 C9 120.0(3) . . ?
C11 C10 C9 120.1(3) . . ?
C10 C11 C11 119.7(4) . 2_666 ?
C10 C11 C14 121.3(3) . 2_666 ?
C11 C11 C14 119.0(4) 2_666 2_666 ?
C10 C12 C13 120.5(3) . . ?
C10 C12 H12 119.8 . . ?
C13 C12 H12 119.8 . . ?
C14 C13 C12 121.2(3) . . ?
C14 C13 H13 119.4 . . ?
C12 C13 H13 119.4 . . ?
C13 C14 C11 119.7(3) . 2_666 ?
C13 C14 C8 120.4(3) . 2_666 ?
C11 C14 C8 119.8(3) 2_666 2_666 ?
C16 N3 C15 112.7(3) . . ?
C16 N3 H3A 109.1 . . ?
C15 N3 H3A 109.1 . . ?
C16 N3 H3B 109.1 . . ?
C15 N3 H3B 109.1 . . ?
H3A N3 H3B 107.8 . . ?
N3 C15 H15A 109.5 . . ?
N3 C15 H15B 109.5 . . ?
H15A C15 H15B 109.5 . . ?
N3 C15 H15C 109.5 . . ?
H15A C15 H15C 109.5 . . ?
H15B C15 H15C 109.5 . . ?
N3 C16 H16A 109.5 . . ?
N3 C16 H16B 109.5 . . ?
H16A C16 H16B 109.5 . . ?
N3 C16 H16C 109.5 . . ?
H16A C16 H16C 109.5 . . ?
H16B C16 H16C 109.5 . . ?

loop_
_geom_bond_atom_site_label_1
_geom_bond_atom_site_label_2
_geom_bond_distance
_geom_bond_site_symmetry_2
_geom_bond_publ_flag
O1 C2 1.222(4) . ?
O2 N1 1.368(4) . ?
O3 C1 1.207(4) . ?
N1 C2 1.386(5) . ?
N1 C1 1.399(4) . ?
C1 C6 1.485(5) 2_756 ?
C2 C3 1.480(5) . ?
C3 C4 1.378(5) . ?
C3 C7 1.414(5) 2_756 ?
C4 C5 1.405(5) . ?
C4 H4 0.9500 . ?
C5 C6 1.367(5) . ?
C5 H5A 0.9500 . ?
C6 C7 1.416(5) . ?
C6 C1 1.485(5) 2_756 ?
C7 C7 1.407(7) 2_756 ?
C7 C3 1.414(5) 2_756 ?
O4 C9 1.216(4) . ?
O5 N2 1.385(4) . ?
O5 H5 1.02(5) . ?
O6 C8 1.215(4) . ?
N2 C9 1.395(4) . ?
N2 C8 1.401(5) . ?
C8 C14 1.478(5) 2_666 ?
C9 C10 1.475(5) . ?
C10 C12 1.383(5) . ?
C10 C11 1.412(5) . ?
C11 C11 1.413(7) 2_666 ?
C11 C14 1.426(5) 2_666 ?
C12 C13 1.390(5) . ?
C12 H12 0.9500 . ?
C13 C14 1.375(5) . ?
C13 H13 0.9500 . ?
C14 C11 1.426(5) 2_666 ?
C14 C8 1.478(5) 2_666 ?
N3 C16 1.465(4) . ?
N3 C15 1.485(5) . ?
N3 H3A 0.9100 . ?
N3 H3B 0.9100 . ?
C15 H15A 0.9800 . ?
C15 H15B 0.9800 . ?
C15 H15C 0.9800 . ?
C16 H16A 0.9800 . ?
C16 H16B 0.9800 . ?
C16 H16C 0.9800 . ?

loop_
_geom_torsion_atom_site_label_1
_geom_torsion_atom_site_label_2
_geom_torsion_atom_site_label_3
_geom_torsion_atom_site_label_4
_geom_torsion
_geom_torsion_site_symmetry_1
_geom_torsion_site_symmetry_2
_geom_torsion_site_symmetry_3
_geom_torsion_site_symmetry_4
_geom_torsion_publ_flag
O2 N1 C1 O3 -6.4(5) . . . . ?
C2 N1 C1 O3 172.1(4) . . . . ?
O2 N1 C1 C6 172.3(3) . . . 2_756 ?
C2 N1 C1 C6 -9.2(5) . . . 2_756 ?
O2 N1 C2 O1 4.7(5) . . . . ?
C1 N1 C2 O1 -173.8(3) . . . . ?
O2 N1 C2 C3 -172.0(3) . . . . ?
C1 N1 C2 C3 9.5(5) . . . . ?
O1 C2 C3 C4 -3.5(5) . . . . ?
N1 C2 C3 C4 173.2(3) . . . . ?
O1 C2 C3 C7 179.9(3) . . . 2_756 ?
N1 C2 C3 C7 -3.4(5) . . . 2_756 ?
C7 C3 C4 C5 -1.5(5) 2_756 . . . ?
C2 C3 C4 C5 -178.2(3) . . . . ?
C3 C4 C5 C6 0.2(6) . . . . ?
C4 C5 C6 C7 1.1(5) . . . . ?
C4 C5 C6 C1 -177.8(3) . . . 2_756 ?
C5 C6 C7 C7 -1.1(6) . . . 2_756 ?
C1 C6 C7 C7 177.9(4) 2_756 . . 2_756 ?
C5 C6 C7 C3 178.7(3) . . . 2_756 ?
C1 C6 C7 C3 -2.4(5) 2_756 . . 2_756 ?
O5 N2 C8 O6 -0.1(5) . . . . ?
C9 N2 C8 O6 -178.7(3) . . . . ?
O5 N2 C8 C14 -178.0(3) . . . 2_666 ?
C9 N2 C8 C14 3.4(5) . . . 2_666 ?
O5 N2 C9 O4 -1.9(5) . . . . ?
C8 N2 C9 O4 176.7(3) . . . . ?
O5 N2 C9 C10 177.7(3) . . . . ?
C8 N2 C9 C10 -3.7(5) . . . . ?
O4 C9 C10 C12 1.7(5) . . . . ?
N2 C9 C10 C12 -177.9(3) . . . . ?
O4 C9 C10 C11 -178.6(4) . . . . ?
N2 C9 C10 C11 1.8(5) . . . . ?
C12 C10 C11 C11 1.1(6) . . . 2_666 ?
C9 C10 C11 C11 -178.6(4) . . . 2_666 ?
C12 C10 C11 C14 179.8(3) . . . 2_666 ?
C9 C10 C11 C14 0.0(5) . . . 2_666 ?
C11 C10 C12 C13 -0.1(5) . . . . ?
C9 C10 C12 C13 179.7(3) . . . . ?
C10 C12 C13 C14 -0.7(6) . . . . ?
C12 C13 C14 C11 0.5(5) . . . 2_666 ?
C12 C13 C14 C8 179.3(3) . . . 2_666 ?
